data_4100509
_journal_name_full 'Journal of the American Chemical Society'
_journal_paper_doi 10.1021/ja052081a
_journal_year 2005
_chemical_formula_sum 'C52 H60 N12 O12 S Zn'
_chemical_formula_weight 1136.00
_chemical_name_common Zn_4K_p4n
_space_group_IT_number 85
_symmetry_cell_setting tetragonal
_symmetry_space_group_name_Hall '-P 4a'
_symmetry_space_group_name_H-M 'P 4/n :2'
_cell_angle_alpha 90.00
_cell_angle_beta 90.00
_cell_angle_gamma 90.00
_cell_formula_units_Z 2
_cell_length_a 18.0055(5)
_cell_length_b 18.0055(5)
_cell_length_c 8.0891(3)
_cell_measurement_temperature 4(2)
_cell_volume 2622.47(14)
_diffrn_ambient_temperature 4(2)
_exptl_crystal_density_diffrn 1.439
_cod_original_sg_symbol_H-M 'P 4/n'
_cod_database_code 4100509

loop_
_symmetry_equiv_pos_as_xyz
'x, y, z'
'-y+1/2, x, z'
'-x+1/2, -y+1/2, z'
'y, -x+1/2, z'
'-x, -y, -z'
'y-1/2, -x, -z'
'x-1/2, y-1/2, -z'
'-y, x-1/2, -z'

loop_
_atom_site_label
_atom_site_type_symbol
_atom_site_fract_x
_atom_site_fract_y
_atom_site_fract_z
_atom_site_U_iso_or_equiv
_atom_site_adp_type
_atom_site_occupancy
_atom_site_symmetry_multiplicity
_atom_site_calc_flag
_atom_site_refinement_flags
_atom_site_disorder_assembly
_atom_site_disorder_group
Zn1 Zn 0.7500 0.7500 0.2387(4) 0.0048(7) Uani 1 4 d S . .
S2 S 0.7500 1.2500 0.5000 0.0046(16) Uani 1 4 d S . .
O2 O 0.7500 0.7500 -0.0316(5) 0.0073(8) Uani 1 4 d S . .
N3 N 0.82022(8) 1.07431(7) 0.73328(13) 0.0093(3) Uani 1 1 d . A .
N2 N 0.77559(8) 1.03676(7) 0.48270(13) 0.0098(3) Uani 1 1 d . A .
C3 C 0.70962(11) 1.02100(11) 0.2295(2) 0.0102(3) Uani 1 1 d . A .
C9 C 0.86756(10) 1.13637(10) 1.15452(19) 0.0096(3) Uani 1 1 d . . .
C5 C 0.76190(10) 0.91217(10) 0.3545(2) 0.0085(3) Uani 1 1 d . A .
N1 N 0.73262(8) 0.86903(7) 0.23576(13) 0.0084(2) Uani 1 1 d . . .
C10 C 0.90959(10) 1.07788(10) 1.21733(19) 0.0093(3) Uani 1 1 d . . .
C1 C 0.69201(11) 0.89992(10) 0.1159(2) 0.0116(3) Uani 1 1 d . . .
C7 C 0.84813(10) 1.07083(10) 0.89626(18) 0.0088(3) Uani 1 1 d . . .
C8 C 0.83697(11) 1.13277(11) 0.99672(17) 0.0080(3) Uani 1 1 d . . .
C11 C 0.91859(11) 1.01490(11) 1.1183(2) 0.0128(4) Uani 1 1 d . . .
O1 O 0.7500 0.7500 0.5008(4) 0.0086(9) Uani 1 4 d S . .
C6 C 0.80311(12) 1.01606(10) 0.6338(2) 0.0154(4) Uani 1 1 d . . .
C2 C 0.68031(11) 0.97616(10) 0.1066(2) 0.0126(4) Uani 1 1 d . . .
C13 C 0.94699(11) 1.08289(11) 1.3843(2) 0.0136(4) Uani 1 1 d . . .
C4 C 0.74954(10) 0.98896(10) 0.3589(2) 0.0081(3) Uani 1 1 d . . .
O3B O 0.8277(11) 0.9508(3) 0.6608(11) 0.010(3) Uani 0.47(4) 1 d P A 2
C12 C 0.88856(11) 1.01063(11) 0.9593(2) 0.0128(4) Uani 1 1 d . . .
O4 O 0.72005(11) 1.18941(11) 0.3960(2) 0.0096(4) Uani 1 1 d . . .
O5 O 0.8440(3) 0.8065(3) 0.7303(5) 0.0102(8) Uani 0.50 1 d P . .
O3A O 0.7950(10) 0.9516(3) 0.6878(9) 0.011(2) Uani 0.53(4) 1 d P A 1
H3N H 0.8119(2) 1.1270(2) 0.6877(4) 0.0193(7) Uani 1 1 d . . .
H8 H 0.8056(2) 1.1800(2) 0.9474(5) 0.0241(8) Uani 1 1 d . . .
H5 H 0.7948(2) 0.8847(2) 0.4479(5) 0.0233(8) Uani 1 1 d . . .
H2N H 0.7658(2) 1.0916(2) 0.4610(5) 0.0210(8) Uani 1 1 d . . .
H3 H 0.7012(3) 1.0805(2) 0.2268(5) 0.0266(9) Uani 1 1 d . . .
H9 H 0.8576(3) 1.1855(2) 1.2296(5) 0.0252(9) Uani 1 1 d . . .
H12 H 0.8979(3) 0.9621(2) 0.8843(5) 0.0340(11) Uani 1 1 d . . .
H11 H 0.9501(3) 0.9684(3) 1.1649(5) 0.0317(10) Uani 1 1 d . . .
H13B H 0.9216(3) 1.1248(3) 1.4615(5) 0.0331(10) Uani 1 1 d . . .
H13C H 0.9434(3) 1.0307(3) 1.4501(6) 0.0374(11) Uani 1 1 d . . .
H2 H 0.6487(3) 1.0001(2) 0.0050(5) 0.0327(11) Uani 1 1 d . . .
H1 H 0.6681(3) 0.8621(2) 0.0252(5) 0.0302(10) Uani 1 1 d . . .
H13A H 1.0049(3) 1.0971(4) 1.3727(6) 0.0482(15) Uani 1 1 d . . .
H30 H 0.8502(5) 0.8600(5) 0.7103(10) 0.0244(17) Uani 0.50 1 d P . .
H40 H 0.8912(5) 0.7792(6) 0.7159(10) 0.0262(18) Uani 0.50 1 d P . .
H10 H 0.7872(4) 0.7716(6) 0.5746(9) 0.0233(15) Uani 0.50 1 d P . .
H20 H 0.7869(5) 0.7722(6) -0.1045(9) 0.0242(16) Uani 0.50 1 d P . .

loop_
_atom_site_aniso_label
_atom_site_aniso_U_11
_atom_site_aniso_U_22
_atom_site_aniso_U_33
_atom_site_aniso_U_23
_atom_site_aniso_U_13
_atom_site_aniso_U_12
Zn1 0.0033(11) 0.0033(11) 0.0077(13) 0.000 0.000 0.000
S2 0.001(2) 0.001(2) 0.011(3) 0.000 0.000 0.000
O2 0.0063(13) 0.0063(13) 0.0094(14) 0.000 0.000 0.000
N3 0.0136(6) 0.0065(6) 0.0079(4) -0.0013(4) -0.0014(4) 0.0006(5)
N2 0.0136(6) 0.0078(6) 0.0081(4) -0.0004(4) -0.0022(4) -0.0009(5)
C3 0.0134(9) 0.0067(8) 0.0104(6) -0.0004(6) -0.0038(6) 0.0019(8)
C9 0.0109(8) 0.0096(8) 0.0083(6) -0.0021(6) -0.0008(6) 0.0006(7)
C5 0.0100(8) 0.0067(8) 0.0088(6) 0.0003(5) -0.0012(6) 0.0003(7)
N1 0.0091(6) 0.0065(6) 0.0097(5) -0.0004(4) -0.0011(4) 0.0008(5)
C10 0.0093(8) 0.0117(9) 0.0070(6) -0.0015(6) -0.0002(6) 0.0007(7)
C1 0.0150(9) 0.0062(8) 0.0135(7) -0.0017(6) -0.0064(6) 0.0015(7)
C7 0.0106(8) 0.0082(8) 0.0077(6) -0.0011(5) -0.0003(6) 0.0013(7)
C8 0.0086(8) 0.0071(8) 0.0083(7) -0.0014(5) 0.0001(5) -0.0003(8)
C11 0.0165(9) 0.0118(9) 0.0100(6) -0.0012(6) -0.0006(6) 0.0052(8)
O1 0.0093(14) 0.0093(14) 0.0071(16) 0.000 0.000 0.000
C6 0.0313(11) 0.0046(8) 0.0102(7) -0.0008(6) -0.0090(7) -0.0013(8)
C2 0.0180(9) 0.0071(8) 0.0128(7) 0.0001(6) -0.0085(6) 0.0002(7)
C13 0.0123(9) 0.0195(10) 0.0089(6) -0.0005(7) -0.0023(6) 0.0002(8)
C4 0.0106(8) 0.0072(7) 0.0065(6) -0.0004(5) -0.0014(5) 0.0020(7)
O3B 0.017(7) 0.004(2) 0.010(2) -0.0018(16) -0.007(3) 0.002(2)
C12 0.0181(9) 0.0109(9) 0.0094(6) -0.0005(6) -0.0038(6) 0.0060(8)
O4 0.0075(9) 0.0090(9) 0.0123(7) -0.0034(7) -0.0018(7) -0.0015(8)
O5 0.010(2) 0.010(2) 0.0104(14) 0.0015(14) 0.0009(14) 0.0026(19)
O3A 0.016(6) 0.006(2) 0.0116(19) -0.0012(14) -0.004(3) 0.000(2)
H3N 0.026(2) 0.0117(17) 0.0203(15) -0.0003(13) -0.0056(14) -0.0008(16)
H8 0.029(2) 0.0211(19) 0.0222(15) -0.0018(14) -0.0054(15) 0.0133(18)
H5 0.026(2) 0.0205(19) 0.0238(17) 0.0016(15) -0.0112(15) 0.0050(17)
H2N 0.027(2) 0.0140(18) 0.0218(16) -0.0011(14) -0.0057(15) 0.0008(17)
H3 0.039(3) 0.0113(18) 0.0298(18) -0.0046(15) -0.0148(17) 0.003(2)
H9 0.034(2) 0.0178(19) 0.0232(16) -0.0079(14) -0.0059(16) 0.0085(19)
H12 0.052(3) 0.026(2) 0.0238(18) -0.0070(16) -0.0096(18) 0.018(2)
H11 0.042(3) 0.029(2) 0.0238(18) 0.0009(16) -0.0052(18) 0.014(2)
H13B 0.041(3) 0.034(2) 0.0242(16) -0.0082(18) -0.0066(18) 0.011(2)
H13C 0.053(3) 0.029(2) 0.031(2) 0.0074(19) -0.009(2) 0.003(2)
H2 0.046(3) 0.023(2) 0.029(2) -0.0018(16) -0.0242(18) 0.005(2)
H1 0.040(3) 0.019(2) 0.031(2) -0.0036(16) -0.0214(19) 0.001(2)
H13A 0.022(2) 0.091(5) 0.032(2) -0.005(2) -0.0011(19) -0.009(3)
H30 0.027(4) 0.019(4) 0.028(4) 0.007(3) 0.003(3) 0.002(4)
H40 0.011(4) 0.032(5) 0.035(4) -0.010(4) 0.004(3) 0.000(4)
H10 0.015(4) 0.036(6) 0.020(3) -0.007(3) -0.002(3) -0.005(4)
H20 0.021(5) 0.033(6) 0.019(3) -0.001(3) 0.004(3) 0.001(4)

loop_
_geom_bond_atom_site_label_1
_geom_bond_atom_site_label_2
_geom_bond_distance
_geom_bond_site_symmetry_2
_geom_bond_publ_flag
Zn1 O1 2.120(5) . ?
Zn1 N1 2.1661(14) 4_565 ?
Zn1 N1 2.1661(13) 2_655 ?
Zn1 N1 2.1661(13) 3_665 ?
Zn1 N1 2.1661(13) . ?
Zn1 O2 2.186(5) . ?
S2 O4 1.4796(19) . ?
S2 O4 1.4796(19) 3_675 ?
S2 O4 1.4796(19) 8_766 ?
S2 O4 1.4796(19) 6_576 ?
O2 H20 0.974(8) . ?
N3 C6 1.357(2) . ?
N3 C7 1.4123(19) . ?
N3 H3N 1.029(4) . ?
N2 C6 1.371(2) . ?
N2 C4 1.401(2) . ?
N2 H2N 1.019(4) . ?
C3 C2 1.386(2) . ?
C3 C4 1.394(2) . ?
C3 H3 1.083(4) . ?
C9 C8 1.392(2) . ?
C9 C10 1.393(3) . ?
C9 H9 1.088(4) . ?
C5 N1 1.343(2) . ?
C5 C4 1.401(2) . ?
C5 H5 1.080(4) . ?
N1 C1 1.336(2) . ?
C10 C11 1.398(2) . ?
C10 C13 1.512(2) . ?
C1 C2 1.391(2) . ?
C1 H1 1.089(4) . ?
C7 C8 1.395(2) . ?
C7 C12 1.402(3) . ?
C8 H8 1.096(4) . ?
C11 C12 1.397(2) . ?
C11 H11 1.079(5) . ?
O1 H10 0.977(8) . ?
C6 O3A 1.249(6) . ?
C6 O3B 1.274(8) . ?
C2 H2 1.088(4) . ?
C13 H13B 1.081(5) . ?
C13 H13C 1.082(5) . ?
C13 H13A 1.078(6) . ?
C12 H12 1.076(5) . ?
O5 H30 0.982(10) . ?
O5 H40 0.989(11) . ?
